data_4115570
loop_
_publ_author_name
'Luis A. Villaescusa'
'Philip Lightfoot'
'Simon J. Teat'
'Russell E. Morris'

_publ_section_title
;
 Variable-Temperature Microcrystal X-ray Diffraction Studies of Negative
 Thermal Expansion in the Pure Silica Zeolite IFR
;
_journal_name_full 'Journal of the American Chemical Society'
_journal_page_first 5453
_journal_page_last 5459
_journal_paper_doi 10.1021/ja015797o
_journal_volume 123
_journal_year 2001
_chemical_formula_sum 'O64 Si32'
_chemical_formula_weight 1922.88
_chemical_name_systematic
;
 ?
;
_space_group_IT_number 12
_symmetry_cell_setting monoclinic
_symmetry_space_group_name_Hall '-I 2y'
_symmetry_space_group_name_H-M 'I 1 2/m 1'
_atom_sites_solution_hydrogens geom
_atom_sites_solution_primary direct
_atom_sites_solution_secondary difmap
_audit_creation_method SHELXL-97
_cell_angle_alpha 90.00
_cell_angle_beta 101.990(3)
_cell_angle_gamma 90.00
_cell_formula_units_Z 1
_cell_length_a 18.6504(13)
_cell_length_b 13.4868(10)
_cell_length_c 7.6257(6)
_cell_measurement_temperature 240(2)
_cell_volume 1876.3(2)
_computing_structure_refinement 'SHELXL-97 (Sheldrick, 1997)'
_diffrn_ambient_temperature 240(2)
_diffrn_measured_fraction_theta_full 0.907
_diffrn_measured_fraction_theta_max 0.907
_diffrn_radiation_monochromator graphite
_diffrn_radiation_source 'fine-focus sealed tube'
_diffrn_radiation_wavelength 0.69440
_diffrn_reflns_av_R_equivalents 0.0255
_diffrn_reflns_av_sigmaI/netI 0.0259
_diffrn_reflns_limit_h_max 10
_diffrn_reflns_limit_h_min -25
_diffrn_reflns_limit_k_max 10
_diffrn_reflns_limit_k_min -19
_diffrn_reflns_limit_l_max 10
_diffrn_reflns_limit_l_min -10
_diffrn_reflns_number 5397
_diffrn_reflns_theta_full 29.45
_diffrn_reflns_theta_max 29.45
_diffrn_reflns_theta_min 2.18
_exptl_absorpt_coefficient_mu 0.640
_exptl_absorpt_correction_T_max 0.9936
_exptl_absorpt_correction_T_min 0.9873
_exptl_crystal_density_diffrn 1.702
_exptl_crystal_F_000 960
_exptl_crystal_size_max 0.02
_exptl_crystal_size_mid 0.01
_exptl_crystal_size_min 0.01
_refine_diff_density_max 0.562
_refine_diff_density_min -0.510
_refine_diff_density_rms 0.131
_refine_ls_extinction_method none
_refine_ls_goodness_of_fit_ref 2.107
_refine_ls_hydrogen_treatment mixed
_refine_ls_matrix_type full
_refine_ls_number_parameters 114
_refine_ls_number_reflns 2627
_refine_ls_number_restraints 0
_refine_ls_restrained_S_all 2.107
_refine_ls_R_factor_all 0.0701
_refine_ls_R_factor_gt 0.0578
_refine_ls_shift/su_max 0.007
_refine_ls_shift/su_mean 0.001
_refine_ls_structure_factor_coef Fsqd
_refine_ls_weighting_details 'calc w=1/[\s^2^(Fo^2^)+(0.0414P)^2^+0.0000P] where P=(Fo^2^+2Fc^2^)/3'
_refine_ls_weighting_scheme calc
_refine_ls_wR_factor_gt 0.1280
_refine_ls_wR_factor_ref 0.1296
_reflns_number_gt 2251
_reflns_number_total 2627
_reflns_threshold_expression >2sigma(I)
_cod_data_source_file ja015797o_s1_2.cif
_cod_data_source_block IFR_240K
_cod_original_sg_symbol_H-M 'I 2/m'
_cod_database_code 4115570

loop_
_symmetry_equiv_pos_as_xyz
'x, y, z'
'-x, y, -z'
'x+1/2, y+1/2, z+1/2'
'-x+1/2, y+1/2, -z+1/2'
'-x, -y, -z'
'x, -y, z'
'-x+1/2, -y+1/2, -z+1/2'
'x+1/2, -y+1/2, z+1/2'

loop_
_atom_site_label
_atom_site_type_symbol
_atom_site_fract_x
_atom_site_fract_y
_atom_site_fract_z
_atom_site_U_iso_or_equiv
_atom_site_adp_type
_atom_site_occupancy
_atom_site_symmetry_multiplicity
_atom_site_calc_flag
_atom_site_refinement_flags
Si1 Si 0.14703(4) 0.11501(6) 0.74458(9) 0.00714(17) Uani 1 1 d .
Si2 Si -0.01290(4) 0.11314(6) 0.78856(10) 0.00778(17) Uani 1 1 d .
Si3 Si 0.25246(4) 0.38631(6) 0.37561(9) 0.00680(17) Uani 1 1 d .
Si4 Si 0.16153(4) 0.20350(6) 0.39080(10) 0.00717(17) Uani 1 1 d .
O1 O 0.15789(18) 0.0000 0.7053(4) 0.0157(6) Uani 1 2 d S
O2 O 0.0000 0.1273(3) 1.0000 0.0229(7) Uani 1 2 d S
O3 O 0.17873(11) 0.18012(16) 0.6019(3) 0.0118(4) Uani 1 1 d .
O4 O 0.06116(11) 0.13846(18) 0.7237(3) 0.0164(5) Uani 1 1 d .
O5 O -0.03688(18) 0.0000 0.7386(5) 0.0200(7) Uani 1 2 d S
O6 O 0.22770(17) 0.5000 0.3780(4) 0.0125(6) Uani 1 2 d S
O7 O 0.18114(11) 0.31722(15) 0.3610(3) 0.0117(4) Uani 1 1 d .
O8 O 0.28957(11) 0.36812(16) 0.2063(3) 0.0129(4) Uani 1 1 d .
O9 O -0.07555(11) 0.18610(16) 0.6910(3) 0.0141(4) Uani 1 1 d .
O10 O 0.18915(11) 0.14158(17) 0.9440(3) 0.0148(4) Uani 1 1 d .

loop_
_atom_site_aniso_label
_atom_site_aniso_U_11
_atom_site_aniso_U_22
_atom_site_aniso_U_33
_atom_site_aniso_U_23
_atom_site_aniso_U_13
_atom_site_aniso_U_12
Si1 0.0074(3) 0.0087(3) 0.0059(3) 0.0009(3) 0.0026(2) 0.0001(3)
Si2 0.0067(3) 0.0094(3) 0.0076(3) 0.0008(3) 0.0024(2) 0.0006(3)
Si3 0.0095(3) 0.0053(3) 0.0062(3) -0.0006(2) 0.0029(2) -0.0009(3)
Si4 0.0076(3) 0.0083(3) 0.0066(3) -0.0004(3) 0.0038(2) -0.0018(3)
O1 0.0229(16) 0.0068(13) 0.0181(14) 0.000 0.0056(12) 0.000
O2 0.0308(17) 0.0312(19) 0.0081(13) 0.000 0.0074(12) 0.000
O3 0.0125(9) 0.0158(10) 0.0080(8) 0.0021(8) 0.0046(7) -0.0024(8)
O4 0.0081(9) 0.0250(12) 0.0169(10) 0.0048(9) 0.0045(8) 0.0030(9)
O5 0.0211(15) 0.0102(14) 0.0266(17) 0.000 0.0000(13) 0.000
O6 0.0153(13) 0.0055(13) 0.0185(14) 0.000 0.0079(11) 0.000
O7 0.0127(9) 0.0069(9) 0.0156(9) 0.0026(8) 0.0030(7) -0.0042(7)
O8 0.0161(9) 0.0152(10) 0.0088(8) -0.0012(8) 0.0057(7) 0.0046(8)
O9 0.0093(9) 0.0150(11) 0.0166(9) 0.0038(8) -0.0005(7) 0.0040(8)
O10 0.0170(10) 0.0175(11) 0.0086(8) 0.0006(8) -0.0001(7) 0.0000(9)

loop_
_atom_type_symbol
_atom_type_description
_atom_type_scat_dispersion_real
_atom_type_scat_dispersion_imag
_atom_type_scat_source
O O 0.0106 0.0060 'International Tables Vol C Tables 4.2.6.8 and 6.1.1.4'
Si Si 0.0817 0.0704 'International Tables Vol C Tables 4.2.6.8 and 6.1.1.4'

loop_
_geom_angle_atom_site_label_1
_geom_angle_atom_site_label_2
_geom_angle_atom_site_label_3
_geom_angle
_geom_angle_site_symmetry_1
_geom_angle_site_symmetry_3
O10 Si1 O1 109.79(14) . .
O10 Si1 O3 110.17(11) . .
O1 Si1 O3 108.95(14) . .
O10 Si1 O4 109.41(12) . .
O1 Si1 O4 109.53(15) . .
O3 Si1 O4 108.97(12) . .
O9 Si2 O2 109.99(13) . .
O9 Si2 O4 108.74(12) . .
O2 Si2 O4 109.24(10) . .
O9 Si2 O5 109.52(14) . .
O2 Si2 O5 109.21(19) . .
O4 Si2 O5 110.12(16) . .
O6 Si3 O8 109.20(14) . .
O6 Si3 O7 108.59(13) . .
O8 Si3 O7 110.14(11) . .
O6 Si3 O10 111.04(14) . 7_556
O8 Si3 O10 108.83(11) . 7_556
O7 Si3 O10 109.04(12) . 7_556
O7 Si4 O3 109.02(11) . .
O7 Si4 O8 109.93(11) . 7
O3 Si4 O8 109.20(11) . 7
O7 Si4 O9 108.80(11) . 2_556
O3 Si4 O9 109.54(11) . 2_556
O8 Si4 O9 110.34(12) 7 2_556
Si1 O1 Si1 151.4(2) . 6
Si2 O2 Si2 166.2(3) . 2_557
Si1 O3 Si4 139.70(14) . .
Si2 O4 Si1 146.59(16) . .
Si2 O5 Si2 142.1(2) 6 .
Si3 O6 Si3 146.2(2) 6_565 .
Si4 O7 Si3 138.91(14) . .
Si3 O8 Si4 147.29(15) . 7
Si2 O9 Si4 147.83(15) . 2_556
Si1 O10 Si3 150.45(16) . 7_556

loop_
_geom_bond_atom_site_label_1
_geom_bond_atom_site_label_2
_geom_bond_distance
_geom_bond_site_symmetry_2
Si1 O10 1.601(2) .
Si1 O1 1.6006(11) .
Si1 O3 1.604(2) .
Si1 O4 1.608(2) .
Si2 O9 1.589(2) .
Si2 O2 1.5915(9) .
Si2 O4 1.598(2) .
Si2 O5 1.6133(13) .
Si3 O6 1.6025(12) .
Si3 O8 1.605(2) .
Si3 O7 1.609(2) .
Si3 O10 1.612(2) 7_556
Si4 O7 1.604(2) .
Si4 O3 1.606(2) .
Si4 O8 1.611(2) 7
Si4 O9 1.612(2) 2_556
O1 Si1 1.6006(11) 6
O2 Si2 1.5915(9) 2_557
O5 Si2 1.6133(13) 6
O6 Si3 1.6025(12) 6_565
O8 Si4 1.611(2) 7
O9 Si4 1.612(2) 2_556
O10 Si3 1.612(2) 7_556

loop_
_geom_torsion_atom_site_label_1
_geom_torsion_atom_site_label_2
_geom_torsion_atom_site_label_3
_geom_torsion_atom_site_label_4
_geom_torsion
_geom_torsion_site_symmetry_1
_geom_torsion_site_symmetry_4
O10 Si1 O1 Si1 63.3(5) . 6
O3 Si1 O1 Si1 -175.9(4) . 6
O4 Si1 O1 Si1 -56.8(5) . 6
O9 Si2 O2 Si2 135.04(10) . 2_557
O4 Si2 O2 Si2 -105.68(11) . 2_557
O5 Si2 O2 Si2 14.82(13) . 2_557
O10 Si1 O3 Si4 -172.4(2) . .
O1 Si1 O3 Si4 67.1(3) . .
O4 Si1 O3 Si4 -52.4(3) . .
O7 Si4 O3 Si1 144.6(2) . .
O8 Si4 O3 Si1 -95.3(2) 7 .
O9 Si4 O3 Si1 25.6(3) 2_556 .
O9 Si2 O4 Si1 176.2(3) . .
O2 Si2 O4 Si1 56.1(3) . .
O5 Si2 O4 Si1 -63.8(3) . .
O10 Si1 O4 Si2 -62.7(3) . .
O1 Si1 O4 Si2 57.7(3) . .
O3 Si1 O4 Si2 176.8(3) . .
O9 Si2 O5 Si2 -171.9(3) . 6
O2 Si2 O5 Si2 -51.4(4) . 6
O4 Si2 O5 Si2 68.5(4) . 6
O8 Si3 O6 Si3 -53.9(4) . 6_565
O7 Si3 O6 Si3 -174.0(3) . 6_565
O10 Si3 O6 Si3 66.1(4) 7_556 6_565
O3 Si4 O7 Si3 72.1(2) . .
O8 Si4 O7 Si3 -47.6(2) 7 .
O9 Si4 O7 Si3 -168.52(19) 2_556 .
O6 Si3 O7 Si4 -163.8(2) . .
O8 Si3 O7 Si4 76.6(2) . .
O10 Si3 O7 Si4 -42.7(2) 7_556 .
O6 Si3 O8 Si4 165.7(3) . 7
O7 Si3 O8 Si4 -75.2(3) . 7
O10 Si3 O8 Si4 44.3(3) 7_556 7
O2 Si2 O9 Si4 -91.6(3) . 2_556
O4 Si2 O9 Si4 148.8(3) . 2_556
O5 Si2 O9 Si4 28.5(3) . 2_556
O1 Si1 O10 Si3 13.9(4) . 7_556
O3 Si1 O10 Si3 -106.1(3) . 7_556
O4 Si1 O10 Si3 134.2(3) . 7_556
